data_7700326
loop_
_publ_author_name
'Dutta, Basudeb'
'Dey, Arka'
'Sinha, Chittaranjan'
'Ray, Partha Pratim'
'Mir, Mohammad Hedayetullah'

_publ_section_title
;
 Tuning of the para-position of pyridyl ligands impacts the electrical
 properties of a series of Cd(ii) ladder polymers.
;
_journal_issue 30
_journal_name_full 'Dalton transactions (Cambridge, England : 2003)'
_journal_page_first 11259
_journal_page_last 11267
_journal_paper_doi 10.1039/c9dt01846h
_journal_volume 48
_journal_year 2019
_chemical_formula_sum 'C14 H11 Br Cd N2 O7'
_chemical_formula_weight 511.56
_space_group_crystal_system triclinic
_space_group_IT_number 2
_space_group_name_Hall '-P 1'
_space_group_name_H-M_alt 'P -1'
_symmetry_space_group_name_Hall '-P 1'
_symmetry_space_group_name_H-M 'P -1'
_atom_sites_solution_hydrogens mixed
_audit_creation_method SHELXL-2016/6
_audit_update_record
;
2018-12-27 deposited with the CCDC.    2019-06-20 downloaded from the CCDC.
;
_cell_angle_alpha 83.522(2)
_cell_angle_beta 80.158(2)
_cell_angle_gamma 69.809(2)
_cell_formula_units_Z 2
_cell_length_a 7.8129(3)
_cell_length_b 9.7506(4)
_cell_length_c 11.6897(4)
_cell_measurement_reflns_used 7308
_cell_measurement_temperature 296(2)
_cell_measurement_theta_max 27.17
_cell_measurement_theta_min 2.23
_cell_volume 822.10(6)
_computing_cell_refinement 'Bruker SAINT'
_computing_data_collection 'Bruker APEX2'
_computing_data_reduction 'Bruker SAINT'
_computing_molecular_graphics 'Bruker SHELXTL'
_computing_publication_material 'Bruker SHELXTL'
_computing_structure_refinement 'SHELXL-2016/6 (Sheldrick, 2016)'
_computing_structure_solution 'SHELXS-97 (Sheldrick 2008)'
_diffrn_ambient_temperature 296(2)
_diffrn_measured_fraction_theta_full 0.995
_diffrn_measured_fraction_theta_max 0.995
_diffrn_measurement_device_type 'Bruker APEX-II CCD'
_diffrn_measurement_method '\f and \w scans'
_diffrn_radiation_type MoK\a
_diffrn_radiation_wavelength 0.71073
_diffrn_reflns_av_R_equivalents 0.0843
_diffrn_reflns_av_unetI/netI 0.0761
_diffrn_reflns_Laue_measured_fraction_full 0.995
_diffrn_reflns_Laue_measured_fraction_max 0.995
_diffrn_reflns_limit_h_max 9
_diffrn_reflns_limit_h_min -9
_diffrn_reflns_limit_k_max 11
_diffrn_reflns_limit_k_min -11
_diffrn_reflns_limit_l_max 13
_diffrn_reflns_limit_l_min -13
_diffrn_reflns_number 10609
_diffrn_reflns_point_group_measured_fraction_full 0.995
_diffrn_reflns_point_group_measured_fraction_max 0.995
_diffrn_reflns_theta_full 24.999
_diffrn_reflns_theta_max 24.999
_diffrn_reflns_theta_min 1.771
_exptl_absorpt_coefficient_mu 3.799
_exptl_absorpt_correction_type none
_exptl_crystal_colour WHITE
_exptl_crystal_density_diffrn 2.067
_exptl_crystal_description NEEDLE
_exptl_crystal_F_000 496.0
_exptl_crystal_size_max 0.186
_exptl_crystal_size_mid 0.124
_exptl_crystal_size_min 0.099
_refine_diff_density_max 1.077
_refine_diff_density_min -1.060
_refine_diff_density_rms 0.208
_refine_ls_extinction_method none
_refine_ls_goodness_of_fit_ref 0.802
_refine_ls_hydrogen_treatment mixed
_refine_ls_matrix_type full
_refine_ls_number_parameters 231
_refine_ls_number_reflns 2873
_refine_ls_number_restraints 0
_refine_ls_restrained_S_all 0.802
_refine_ls_R_factor_all 0.0541
_refine_ls_R_factor_gt 0.0366
_refine_ls_shift/su_max 0.004
_refine_ls_shift/su_mean 0.000
_refine_ls_structure_factor_coef Fsqd
_refine_ls_weighting_details 'w=1/[\s^2^(Fo^2^)+(0.1000P)^2^+1.0835P] where P=(Fo^2^+2Fc^2^)/3'
_refine_ls_weighting_scheme calc
_refine_ls_wR_factor_gt 0.1024
_refine_ls_wR_factor_ref 0.1100
_reflns_Friedel_coverage 0.000
_reflns_number_gt 2580
_reflns_number_total 2887
_reflns_threshold_expression 'I > 2\s(I)'
_cod_data_source_file c9dt01846h2.cif
_cod_data_source_block CRS_CDBR5N_0m_a
_cod_depositor_comments 'Adding full bibliography for 7700324--7700326.cif.'
_cod_database_code 7700326
_shelx_shelxl_version_number 2016/6
_shelx_space_group_comment
;
The symmetry employed for this shelxl refinement is uniquely defined
by the following loop, which should always be used as a source of
symmetry information in preference to the above space-group names.
They are only intended as comments.
;

loop_
_space_group_symop_operation_xyz
'x, y, z'
'-x, -y, -z'

loop_
_atom_site_label
_atom_site_type_symbol
_atom_site_fract_x
_atom_site_fract_y
_atom_site_fract_z
_atom_site_U_iso_or_equiv
_atom_site_adp_type
_atom_site_occupancy
_atom_site_site_symmetry_order
_atom_site_calc_flag
_atom_site_refinement_flags_posn
_atom_site_refinement_flags_adp
Cd01 Cd 1.01514(4) 0.69926(3) 0.45556(2) 0.02499(16) Uani 1 1 d . .
Br02 Br 1.08318(11) 0.70185(9) 1.03974(5) 0.0659(2) Uani 1 1 d . .
O2 O 0.7826(5) 0.9600(4) 0.4710(3) 0.0361(8) Uani 1 1 d . .
O5 O 0.1921(5) 1.5500(4) 0.3118(3) 0.0413(8) Uani 1 1 d . .
N2 N 1.0499(5) 0.7026(4) 0.6472(3) 0.0299(8) Uani 1 1 d . .
O6 O 0.2092(4) 1.4164(4) 0.4769(3) 0.0357(8) Uani 1 1 d . .
O1 O 0.8429(5) 0.8300(4) 0.3179(3) 0.0444(9) Uani 1 1 d . .
O7 O 1.2411(6) 0.8076(5) 0.4148(4) 0.0495(9) Uani 1 1 d . .
O3 O 0.6351(6) 1.0749(5) -0.0442(3) 0.0546(11) Uani 1 1 d . .
C4 C 0.3969(6) 1.3039(5) 0.1865(4) 0.0282(9) Uani 1 1 d . .
H4 H 0.322921 1.382722 0.145000 0.034 Uiso 1 1 calc R U
N1 N 0.5200(6) 1.1768(5) 0.0065(4) 0.0407(10) Uani 1 1 d . .
C12 C 1.1563(9) 0.5782(6) 0.8229(5) 0.0500(14) Uani 1 1 d . .
H12 H 1.220356 0.491827 0.861682 0.060 Uiso 1 1 calc R U
C6 C 0.6334(6) 1.0640(5) 0.1891(4) 0.0277(9) Uani 1 1 d . .
H6 H 0.712670 0.983176 0.149564 0.033 Uiso 1 1 calc R U
C1 C 0.6280(6) 1.0697(4) 0.3068(4) 0.0246(8) Uani 1 1 d . .
C8 C 0.2544(6) 1.4332(5) 0.3688(4) 0.0275(9) Uani 1 1 d . .
C2 C 0.5053(6) 1.1891(5) 0.3651(4) 0.0260(9) Uani 1 1 d . .
H1M H 0.500698 1.191325 0.444942 0.031 Uiso 1 1 calc R U
C3 C 0.3894(5) 1.3053(4) 0.3050(4) 0.0241(8) Uani 1 1 d . .
C9 C 0.9732(7) 0.8231(5) 0.7039(4) 0.0357(10) Uani 1 1 d . .
H9 H 0.910631 0.908468 0.663531 0.043 Uiso 1 1 calc R U
C5 C 0.5171(6) 1.1823(5) 0.1310(4) 0.0269(9) Uani 1 1 d . .
C11 C 1.0744(7) 0.7033(6) 0.8799(4) 0.0394(11) Uani 1 1 d . .
C7 C 0.7603(6) 0.9456(5) 0.3697(4) 0.0283(9) Uani 1 1 d . .
O4 O 0.4056(8) 1.2711(6) -0.0410(4) 0.086(2) Uani 1 1 d . .
C10 C 0.9809(7) 0.8293(6) 0.8210(4) 0.0404(12) Uani 1 1 d . .
H10 H 0.924231 0.916363 0.858301 0.048 Uiso 1 1 calc R U
C13 C 1.1427(8) 0.5813(6) 0.7059(5) 0.0455(13) Uani 1 1 d . .
H13 H 1.200455 0.495840 0.666590 0.055 Uiso 1 1 calc R U
C14 C 1.3902(11) 0.7809(9) 0.3245(7) 0.072(2) Uani 1 1 d . .
H14A H 1.490808 0.698561 0.347272 0.107 Uiso 1 1 calc R U
H14B H 1.428264 0.865666 0.308612 0.107 Uiso 1 1 calc R U
H14C H 1.353419 0.760345 0.255855 0.107 Uiso 1 1 calc R U
H2M H 1.253(14) 0.884(11) 0.448(10) 0.10(3) Uiso 1 1 d . .

loop_
_atom_site_aniso_label
_atom_site_aniso_U_11
_atom_site_aniso_U_22
_atom_site_aniso_U_33
_atom_site_aniso_U_23
_atom_site_aniso_U_13
_atom_site_aniso_U_12
Cd01 0.0259(2) 0.0228(2) 0.0210(2) -0.00099(13) -0.00675(13) 0.00013(14)
Br02 0.0907(5) 0.0931(5) 0.0247(3) 0.0000(3) -0.0163(3) -0.0411(4)
O2 0.0420(19) 0.0339(17) 0.0277(17) 0.0022(14) -0.0149(14) -0.0032(14)
O5 0.046(2) 0.0254(16) 0.0402(19) -0.0058(14) -0.0088(16) 0.0061(14)
N2 0.031(2) 0.0322(19) 0.0244(18) -0.0011(15) -0.0090(15) -0.0054(16)
O6 0.0271(16) 0.0433(19) 0.0327(18) -0.0142(15) 0.0016(13) -0.0059(14)
O1 0.048(2) 0.0303(17) 0.043(2) -0.0049(15) -0.0219(17) 0.0112(15)
O7 0.052(2) 0.062(2) 0.043(2) -0.0179(19) 0.0089(17) -0.0323(19)
O3 0.061(3) 0.056(2) 0.0306(19) -0.0140(18) -0.0009(17) 0.002(2)
C4 0.026(2) 0.026(2) 0.027(2) 0.0024(17) -0.0069(17) -0.0020(17)
N1 0.045(2) 0.041(2) 0.025(2) -0.0037(18) -0.0062(18) 0.0008(19)
C12 0.071(4) 0.042(3) 0.035(3) 0.007(2) -0.028(3) -0.009(3)
C6 0.025(2) 0.024(2) 0.026(2) -0.0048(17) -0.0035(17) 0.0022(17)
C1 0.020(2) 0.0227(19) 0.027(2) 0.0002(16) -0.0028(16) -0.0020(16)
C8 0.021(2) 0.029(2) 0.032(2) -0.0065(18) -0.0055(17) -0.0063(17)
C2 0.026(2) 0.027(2) 0.022(2) -0.0009(16) -0.0050(16) -0.0052(17)
C3 0.019(2) 0.023(2) 0.027(2) 0.0003(16) -0.0032(16) -0.0037(16)
C9 0.035(3) 0.034(2) 0.032(3) -0.002(2) -0.009(2) -0.0021(19)
C5 0.027(2) 0.028(2) 0.021(2) -0.0011(17) -0.0049(16) -0.0020(17)
C11 0.044(3) 0.057(3) 0.024(2) -0.001(2) -0.010(2) -0.022(2)
C7 0.024(2) 0.028(2) 0.029(2) 0.0010(18) -0.0077(17) -0.0020(17)
O4 0.095(4) 0.084(4) 0.032(2) -0.007(2) -0.028(2) 0.040(3)
C10 0.044(3) 0.040(3) 0.034(3) -0.011(2) -0.006(2) -0.006(2)
C13 0.055(3) 0.037(3) 0.038(3) -0.005(2) -0.025(2) 0.003(2)
C14 0.078(5) 0.090(5) 0.056(4) -0.019(4) 0.017(3) -0.047(4)

loop_
_atom_type_symbol
_atom_type_description
_atom_type_scat_dispersion_real
_atom_type_scat_dispersion_imag
_atom_type_scat_source
C C 0.0033 0.0016 'International Tables Vol C Tables 4.2.6.8 and 6.1.1.4'
H H 0.0000 0.0000 'International Tables Vol C Tables 4.2.6.8 and 6.1.1.4'
Br Br -0.2901 2.4595 'International Tables Vol C Tables 4.2.6.8 and 6.1.1.4'
Cd Cd -0.8075 1.2024 'International Tables Vol C Tables 4.2.6.8 and 6.1.1.4'
N N 0.0061 0.0033 'International Tables Vol C Tables 4.2.6.8 and 6.1.1.4'
O O 0.0106 0.0060 'International Tables Vol C Tables 4.2.6.8 and 6.1.1.4'

loop_
_geom_angle_atom_site_label_1
_geom_angle_atom_site_label_2
_geom_angle_atom_site_label_3
_geom_angle
_geom_angle_site_symmetry_1
_geom_angle_site_symmetry_3
O1 Cd01 O5 86.67(12) . 1_645
O1 Cd01 N2 141.71(12) . .
O5 Cd01 N2 131.30(12) 1_645 .
O1 Cd01 O7 96.72(16) . .
O5 Cd01 O7 83.71(14) 1_645 .
N2 Cd01 O7 84.80(14) . .
O1 Cd01 O6 89.77(14) . 2_676
O5 Cd01 O6 100.51(13) 1_645 2_676
N2 Cd01 O6 87.76(13) . 2_676
O7 Cd01 O6 172.49(13) . 2_676
O1 Cd01 O2 53.74(11) . .
O5 Cd01 O2 137.64(12) 1_645 .
N2 Cd01 O2 88.37(12) . .
O7 Cd01 O2 86.45(14) . .
O6 Cd01 O2 94.40(12) 2_676 .
C7 O2 Cd01 84.7(2) . .
C8 O5 Cd01 101.1(3) . 1_465
C9 N2 C13 117.6(4) . .
C9 N2 Cd01 121.0(3) . .
C13 N2 Cd01 121.3(3) . .
C8 O6 Cd01 118.6(3) . 2_676
C7 O1 Cd01 99.0(3) . .
C14 O7 Cd01 128.6(4) . .
C14 O7 H2M 101(7) . .
Cd01 O7 H2M 130(7) . .
C3 C4 C5 118.2(4) . .
C3 C4 H4 120.9 . .
C5 C4 H4 120.9 . .
O4 N1 O3 122.7(4) . .
O4 N1 C5 118.5(4) . .
O3 N1 C5 118.7(4) . .
C11 C12 C13 118.8(5) . .
C11 C12 H12 120.6 . .
C13 C12 H12 120.6 . .
C1 C6 C5 118.1(4) . .
C1 C6 H6 121.0 . .
C5 C6 H6 121.0 . .
C6 C1 C2 120.3(4) . .
C6 C1 C7 118.6(4) . .
C2 C1 C7 121.1(4) . .
O5 C8 O6 123.3(4) . .
O5 C8 C3 118.0(4) . .
O6 C8 C3 118.7(4) . .
C1 C2 C3 120.4(4) . .
C1 C2 H1M 119.8 . .
C3 C2 H1M 119.8 . .
C4 C3 C2 120.2(4) . .
C4 C3 C8 119.6(4) . .
C2 C3 C8 120.2(4) . .
N2 C9 C10 123.4(4) . .
N2 C9 H9 118.3 . .
C10 C9 H9 118.3 . .
C4 C5 C6 122.8(4) . .
C4 C5 N1 118.6(4) . .
C6 C5 N1 118.6(4) . .
C12 C11 C10 119.6(4) . .
C12 C11 Br02 120.0(4) . .
C10 C11 Br02 120.4(4) . .
O1 C7 O2 122.5(4) . .
O1 C7 C1 117.7(4) . .
O2 C7 C1 119.8(4) . .
C11 C10 C9 118.0(4) . .
C11 C10 H10 121.0 . .
C9 C10 H10 121.0 . .
N2 C13 C12 122.5(5) . .
N2 C13 H13 118.7 . .
C12 C13 H13 118.7 . .
O7 C14 H14A 109.5 . .
O7 C14 H14B 109.5 . .
H14A C14 H14B 109.5 . .
O7 C14 H14C 109.5 . .
H14A C14 H14C 109.5 . .
H14B C14 H14C 109.5 . .

loop_
_geom_bond_atom_site_label_1
_geom_bond_atom_site_label_2
_geom_bond_distance
_geom_bond_site_symmetry_2
Cd01 O1 2.263(3) .
Cd01 O5 2.285(3) 1_645
Cd01 N2 2.307(4) .
Cd01 O7 2.313(4) .
Cd01 O6 2.379(4) 2_676
Cd01 O2 2.569(3) .
Br02 C11 1.880(5) .
O2 C7 1.256(6) .
O5 C8 1.239(6) .
N2 C9 1.316(6) .
N2 C13 1.338(6) .
O6 C8 1.260(6) .
O1 C7 1.254(6) .
O7 C14 1.404(8) .
O7 H2M 0.91(11) .
O3 N1 1.217(6) .
C4 C3 1.378(6) .
C4 C5 1.380(6) .
C4 H4 0.9300 .
N1 O4 1.200(6) .
N1 C5 1.458(6) .
C12 C11 1.357(8) .
C12 C13 1.387(8) .
C12 H12 0.9300 .
C6 C1 1.377(6) .
C6 C5 1.388(6) .
C6 H6 0.9300 .
C1 C2 1.387(6) .
C1 C7 1.506(6) .
C8 C3 1.502(6) .
C2 C3 1.388(6) .
C2 H1M 0.9300 .
C9 C10 1.389(7) .
C9 H9 0.9300 .
C11 C10 1.371(8) .
C10 H10 0.9300 .
C13 H13 0.9300 .
C14 H14A 0.9600 .
C14 H14B 0.9600 .
C14 H14C 0.9600 .
